data_1001181
loop_
_publ_author_name
'Michel, C'
'Er-Rakho, L'
'Raveau, B'

_publ_section_title
;
Une nouvelle famille structurale: Les Oxydes Ln~4-2x~ Ba~2+2x~ Zn~2-x~
O~10-2x~ (Ln = La, Nd)
;
_journal_coden_ASTM JSSCBI
_journal_name_full 'Journal of Solid State Chemistry'
_journal_page_first 176
_journal_page_last 182
_journal_paper_doi 10.1016/0022-4596(82)90265-1
_journal_volume 42
_journal_year 1982
_chemical_formula_structural 'La4 Ba2 Zn2 O10'
_chemical_formula_sum 'Ba2 La4 O10 Zn2'
_chemical_name_systematic 'Tetralanthanum dibarium dizinc oxide'
_space_group_IT_number 140
_symmetry_cell_setting tetragonal
_symmetry_Int_Tables_number 140
_symmetry_space_group_name_Hall '-I 4 2c'
_symmetry_space_group_name_H-M 'I 4/m c m'
_cell_angle_alpha 90
_cell_angle_beta 90
_cell_angle_gamma 90
_cell_formula_units_Z 2
_cell_length_a 6.914(1)
_cell_length_b 6.914(1)
_cell_length_c 11.594(7)
_cell_volume 554.2
_exptl_crystal_density_meas 6.66
_refine_ls_R_factor_all 0.067
_cod_database_code 1001181

loop_
_symmetry_equiv_pos_as_xyz
x,y,z
-x,-y,z
x,-y,1/2+z
-x,y,1/2+z
-y,x,z
y,-x,z
y,x,1/2+z
-y,-x,1/2+z
-x,-y,-z
x,y,-z
-x,y,1/2-z
x,-y,1/2-z
y,-x,-z
-y,x,-z
-y,-x,1/2-z
y,x,1/2-z
1/2+x,1/2+y,1/2+z
1/2-x,1/2-y,1/2+z
1/2+x,1/2-y,z
1/2-x,1/2+y,z
1/2-y,1/2+x,1/2+z
1/2+y,1/2-x,1/2+z
1/2+y,1/2+x,z
1/2-y,1/2-x,z
1/2-x,1/2-y,1/2-z
1/2+x,1/2+y,1/2-z
1/2-x,1/2+y,-z
1/2+x,1/2-y,-z
1/2+y,1/2-x,1/2-z
1/2-y,1/2+x,1/2-z
1/2-y,1/2-x,-z
1/2+y,1/2+x,-z

loop_
_atom_site_label
_atom_site_type_symbol
_atom_site_symmetry_multiplicity
_atom_site_Wyckoff_symbol
_atom_site_fract_x
_atom_site_fract_y
_atom_site_fract_z
_atom_site_occupancy
_atom_site_attached_hydrogens
_atom_site_calc_flag
La1 La3+ 4 a 0. 0. 0.25 0.5 0 d
Ba1 Ba2+ 4 a 0. 0. 0.25 0.5 0 d
La2 La3+ 8 h 0.1744(4) 0.6744(4) 0. 0.75 0 d
Ba2 Ba2+ 8 h 0.1744(4) 0.6744(4) 0. 0.25 0 d
Zn1 Zn2+ 4 b 0. 0.5 0.25 1. 0 d
O1 O2- 4 c 0. 0. 0. 1. 0 d
O2 O2- 16 l 0.351(4) 0.851(4) 0.135(2) 1. 0 d

loop_
_atom_type_symbol
_atom_type_oxidation_number
La3+ 3.000
Ba2+ 2.000
Zn2+ 2.000
O2- -2.000
